data_2003979
loop_
_publ_author_name
'Fun, H.-K.'
'Sivakumar, K.'
'Yip, B.-C.'
'Tian, Y.-P.'
'Duan, C.-Y.'
'Lu, Z.-L.'
'You, X.-Z.'

_publ_section_title
;
 Benzyl 3-(4-Dimethylaminobenzylidene)dithiocarbazate
;
_journal_issue 10
_journal_name_full 'Acta Crystallographica Section C'
_journal_page_first 2080
_journal_page_last 2083
_journal_paper_doi 10.1107/S0108270195004549
_journal_volume 51
_journal_year 1995
_chemical_formula_sum 'C17 H19 N3 S2'
_chemical_formula_weight 329.47
_chemical_name_systematic
;
S-benzyl-\b-N-(dimethylaminophenyl)methylendithiocarbazate.
;
_space_group_IT_number 2
_symmetry_cell_setting triclinic
_symmetry_space_group_name_Hall '-P 1'
_symmetry_space_group_name_H-M 'P -1'
_audit_creation_method SHELXL
_cell_angle_alpha 109.56(2)
_cell_angle_beta 101.56(2)
_cell_angle_gamma 109.14(1)
_cell_formula_units_Z 4
_cell_length_a 10.431(2)
_cell_length_b 13.477(2)
_cell_length_c 15.016(4)
_cell_measurement_reflns_used 25
_cell_measurement_temperature 293(2)
_cell_measurement_theta_max 20
_cell_measurement_theta_min 8
_cell_volume 1761.4(8)
_computing_cell_refinement 'XSCANS (Siemens, 1994)'
_computing_data_collection 'XSCANS (Siemens, 1994)'
_computing_data_reduction 'XSCANS (Siemens, 1994)'
_computing_molecular_graphics 'SHELXTL/PC (Sheldrick, 1990b)'
_computing_publication_material 'SHELXL93 (Sheldrick, 1993)'
_computing_structure_refinement 'SHELXL93 (Sheldrick, 1993)'
_computing_structure_solution 'SHELXS86 (Sheldrick, 1990a)'
_diffrn_ambient_temperature 293(2)
_diffrn_measurement_device 'Siemens P4'
_diffrn_measurement_method \q/2\q
_diffrn_radiation_monochromator graphite
_diffrn_radiation_source 'fine-focus sealed tube'
_diffrn_radiation_type MoK\a
_diffrn_radiation_wavelength 0.71069
_diffrn_reflns_av_R_equivalents 0.0140
_diffrn_reflns_av_sigmaI/netI 0.0319
_diffrn_reflns_limit_h_max 11
_diffrn_reflns_limit_h_min -1
_diffrn_reflns_limit_k_max 13
_diffrn_reflns_limit_k_min -13
_diffrn_reflns_limit_l_max 17
_diffrn_reflns_limit_l_min -17
_diffrn_reflns_number 6297
_diffrn_reflns_theta_max 24.00
_diffrn_reflns_theta_min 1.54
_diffrn_standards_decay_% <4
_diffrn_standards_interval_count 100
_diffrn_standards_number 3
_exptl_absorpt_coefficient_mu 0.302
_exptl_absorpt_correction_type none
_exptl_crystal_colour 'Pale yellow'
_exptl_crystal_density_diffrn 1.242
_exptl_crystal_description Prism
_exptl_crystal_F_000 696
_exptl_crystal_size_max 0.48
_exptl_crystal_size_mid 0.46
_exptl_crystal_size_min 0.32
_refine_diff_density_max 0.323
_refine_diff_density_min -0.378
_refine_ls_extinction_method none
_refine_ls_goodness_of_fit_all 1.049
_refine_ls_goodness_of_fit_obs 1.169
_refine_ls_hydrogen_treatment refU
_refine_ls_matrix_type full
_refine_ls_number_parameters 446
_refine_ls_number_reflns 5284
_refine_ls_number_restraints 95
_refine_ls_restrained_S_all 1.059
_refine_ls_restrained_S_obs 1.178
_refine_ls_R_factor_all 0.0657
_refine_ls_R_factor_obs 0.0464
_refine_ls_shift/esd_max 0.001
_refine_ls_shift/esd_mean 0.000
_refine_ls_structure_factor_coef Fsqd
_refine_ls_weighting_scheme
;
calc w = 1/[\s^2^(F~o~^2^) + (0.0729P)^2^ + 0.2318P]
where P = (F~o~^2^ + 2F~c~^2^)/3
;
_refine_ls_wR_factor_all 0.1382
_refine_ls_wR_factor_obs 0.1278
_reflns_number_observed 3765
_reflns_number_total 5284
_reflns_observed_criterion >2sigma(I)
_cod_data_source_file as1178.cif
_cod_data_source_block ts2
_cod_depositor_comments
;
The following automatic conversions were performed:
'_symmetry_cell_setting' value 'Triclinic' changed to 'triclinic'
according to '/home/saulius/struct/CIF-dictionaries/cif_core.dic'
dictionary named 'cif_core.dic' version 2.4.1 from 2010-06-29.

Automatic conversion script
Id: cif_fix_enum 1527 2010-12-29 10:47:43Z saulius 

The following automatic conversions were performed:

'_symmetry_cell_setting' value 'Triclinic' changed to 'triclinic'
according to /home/saulius/struct/CIF-dictionaries/cif_core.dic
dictionary named 'cif_core.dic' version 2.4.1 from
2010-06-29.

'_geom_bond_publ_flag' value 'Yes' changed to 'yes'
according to /home/saulius/struct/CIF-dictionaries/cif_core.dic
dictionary named 'cif_core.dic' version 2.4.1 from 2010-06-29 (25
times).

'_geom_bond_publ_flag' value 'No' changed to 'no' according
to /home/saulius/struct/CIF-dictionaries/cif_core.dic dictionary
named 'cif_core.dic' version 2.4.1 from 2010-06-29 (12
times).

'_geom_torsion_publ_flag' value 'Yes' changed to 'yes'
according to /home/saulius/struct/CIF-dictionaries/cif_core.dic
dictionary named 'cif_core.dic' version 2.4.1 from 2010-06-29 (18
times).

Automatic conversion script
Id: cif_fix_values 1715 2011-07-08 13:25:40Z adriana 
;
_cod_original_cell_volume 1761.4(6)
_cod_database_code 2003979

loop_
_symmetry_equiv_pos_as_xyz
'x, y, z'
'-x, -y, -z'

loop_
_atom_site_aniso_label
_atom_site_aniso_U_11
_atom_site_aniso_U_22
_atom_site_aniso_U_33
_atom_site_aniso_U_12
_atom_site_aniso_U_13
_atom_site_aniso_U_23
S1 0.0918(6) 0.1143(6) 0.0612(4) 0.0631(5) 0.0117(4) 0.0384(4)
N1 0.0728(14) 0.0796(14) 0.0522(11) 0.0378(12) 0.0077(10) 0.0270(10)
N2 0.0695(14) 0.0733(14) 0.0569(12) 0.0345(12) 0.0094(10) 0.0308(11)
N3 0.106(2) 0.096(2) 0.0737(15) 0.067(2) 0.0225(13) 0.0390(13)
C1 0.064(2) 0.076(2) 0.0579(14) 0.0309(14) 0.0150(12) 0.0335(13)
C2 0.071(2) 0.073(2) 0.0516(13) 0.0310(14) 0.0102(12) 0.0257(13)
C3 0.063(2) 0.0649(15) 0.0534(13) 0.0292(13) 0.0148(11) 0.0261(12)
C4 0.083(2) 0.076(2) 0.0513(13) 0.038(2) 0.0117(13) 0.0194(12)
C5 0.092(2) 0.072(2) 0.064(2) 0.046(2) 0.0220(14) 0.0231(13)
C6 0.070(2) 0.071(2) 0.0617(15) 0.0361(14) 0.0208(13) 0.0318(13)
C7 0.075(2) 0.078(2) 0.0492(13) 0.0386(14) 0.0142(12) 0.0252(12)
C8 0.076(2) 0.068(2) 0.0538(14) 0.0389(14) 0.0192(12) 0.0229(12)
C9 0.130(3) 0.103(3) 0.111(3) 0.074(2) 0.022(2) 0.044(2)
C10 0.102(2) 0.121(3) 0.078(2) 0.063(2) 0.016(2) 0.052(2)
S2 0.0821(5) 0.0760(5) 0.0617(4) 0.0389(4) 0.0012(3) 0.0252(3)
C11 0.101(2) 0.093(2) 0.081(2) 0.057(2) 0.010(2) 0.033(2)
C12 0.072(2) 0.067(2) 0.078(2) 0.035(2) 0.0143(15) 0.0322(14)
C13 0.087(2) 0.095(2) 0.124(3) 0.051(2) 0.043(2) 0.052(2)
C14 0.070(2) 0.075(2) 0.150(4) 0.026(2) 0.004(2) 0.031(2)
C15 0.137(4) 0.093(3) 0.097(3) 0.064(3) 0.001(3) 0.027(2)
C16 0.160(4) 0.107(3) 0.095(3) 0.059(3) 0.048(3) 0.041(2)
C17 0.102(3) 0.078(2) 0.099(3) 0.023(2) 0.032(2) 0.036(2)
S1A 0.1543(9) 0.0981(6) 0.0740(5) 0.0515(6) 0.0388(6) 0.0279(5)
N1A 0.092(2) 0.082(2) 0.076(2) 0.0405(14) 0.0251(14) 0.0232(13)
N2A 0.079(2) 0.085(2) 0.0681(14) 0.0361(13) 0.0191(12) 0.0248(12)
N3A 0.104(2) 0.094(2) 0.071(2) 0.044(2) 0.0279(14) 0.0410(14)
C1A 0.078(2) 0.089(2) 0.075(2) 0.027(2) 0.021(2) 0.027(2)
C2A 0.078(2) 0.074(2) 0.083(2) 0.037(2) 0.030(2) 0.0319(15)
C3A 0.065(2) 0.072(2) 0.074(2) 0.0311(14) 0.0237(13) 0.0334(14)
C4A 0.072(2) 0.081(2) 0.091(2) 0.043(2) 0.031(2) 0.043(2)
C5A 0.072(2) 0.088(2) 0.082(2) 0.040(2) 0.0201(15) 0.048(2)
C6A 0.069(2) 0.069(2) 0.076(2) 0.0285(14) 0.0246(14) 0.0394(14)
C7A 0.087(2) 0.082(2) 0.075(2) 0.051(2) 0.0263(15) 0.0362(15)
C8A 0.079(2) 0.084(2) 0.075(2) 0.047(2) 0.0193(15) 0.038(2)
C9A 0.104(3) 0.153(3) 0.079(2) 0.051(2) 0.028(2) 0.066(2)
C10A 0.140(3) 0.098(2) 0.084(2) 0.052(2) 0.050(2) 0.040(2)
S2A 0.061(2) 0.181(3) 0.086(2) 0.056(2) 0.025(2) 0.058(2)
C11A 0.092(5) 0.123(6) 0.096(5) 0.051(5) 0.039(4) 0.061(5)
C12A 0.068(5) 0.063(6) 0.052(4) 0.033(4) 0.018(4) 0.021(4)
C13A 0.075(8) 0.100(7) 0.088(5) 0.006(5) 0.022(6) 0.022(5)
C14A 0.074(7) 0.232(14) 0.112(7) 0.008(9) 0.031(7) 0.059(8)
C15A 0.113(8) 0.324(15) 0.097(7) 0.100(10) 0.045(6) 0.108(10)
C16A 0.141(9) 0.306(13) 0.112(7) 0.165(9) 0.077(7) 0.136(8)
C17A 0.118(7) 0.144(6) 0.107(5) 0.109(6) 0.059(5) 0.076(4)
S2B 0.070(2) 0.141(2) 0.0723(13) 0.059(2) 0.021(2) 0.035(2)
C11B 0.105(5) 0.109(5) 0.062(4) 0.063(5) 0.010(3) 0.017(4)
C12B 0.078(6) 0.050(5) 0.050(4) 0.020(4) 0.012(4) 0.009(4)
C13B 0.074(9) 0.115(6) 0.081(5) 0.024(6) 0.025(6) 0.041(4)
C14B 0.118(7) 0.282(13) 0.095(7) 0.131(9) 0.060(5) 0.088(8)
C15B 0.143(8) 0.284(13) 0.108(7) 0.162(9) 0.075(6) 0.112(9)
C16B 0.148(9) 0.179(9) 0.113(6) 0.134(7) 0.049(6) 0.072(6)
C17B 0.122(8) 0.108(6) 0.099(5) 0.091(6) 0.044(6) 0.054(4)

loop_
_atom_site_label
_atom_site_occupancy
_atom_site_fract_x
_atom_site_fract_y
_atom_site_fract_z
_atom_site_U_iso_or_equiv
_atom_site_thermal_displace_type
_atom_site_calc_flag
_atom_site_refinement_flags
_atom_site_disorder_group
_atom_site_type_symbol
S1 1 0.45849(9) 0.13434(8) 0.10013(5) 0.0860(3) Uani d . . S
N1 1 0.6102(2) 0.0281(2) 0.1481(2) 0.0696(6) Uani d . . N
H1 1 0.5670(2) -0.0225(2) 0.0861(2) 0.083 Uiso calc R . H
N2 1 0.7086(2) 0.0112(2) 0.21178(15) 0.0668(6) Uani d . . N
N3 1 1.0959(3) -0.2328(2) 0.3579(2) 0.0859(7) Uani d . . N
C1 1 0.5805(3) 0.1195(2) 0.1793(2) 0.0653(7) Uani d . . C
C2 1 0.7239(3) -0.0812(2) 0.1692(2) 0.0675(7) Uani d . . C
H2 1 0.6701(3) -0.1282(2) 0.1011(2) 0.081 Uiso calc R . H
C3 1 0.8200(3) -0.1175(2) 0.2202(2) 0.0609(6) Uani d . . C
C4 1 0.8374(3) -0.2143(2) 0.1651(2) 0.0735(7) Uani d . . C
H4 1 0.7865(3) -0.2548(2) 0.0961(2) 0.088 Uiso calc R . H
C5 1 0.9278(3) -0.2525(2) 0.2092(2) 0.0756(8) Uani d . . C
H5 1 0.9377(3) -0.3173(2) 0.1694(2) 0.091 Uiso calc R . H
C6 1 1.0048(3) -0.1958(2) 0.3125(2) 0.0654(7) Uani d . . C
C7 1 0.9864(3) -0.0981(2) 0.3684(2) 0.0676(7) Uani d . . C
H7 1 1.0361(3) -0.0579(2) 0.4376(2) 0.081 Uiso calc R . H
C8 1 0.8970(3) -0.0608(2) 0.3231(2) 0.0655(7) Uani d . . C
H8 1 0.8875(3) 0.0045(2) 0.3624(2) 0.079 Uiso calc R . H
C9 1 1.1074(4) -0.3371(3) 0.2998(3) 0.1114(12) Uani d . . C
H9A 1 1.1750(4) -0.3502(3) 0.3428(3) 0.167 Uiso calc R . H
H9B 1 1.1404(4) -0.3281(3) 0.2465(3) 0.167 Uiso calc R . H
H9C 1 1.0142(4) -0.4023(3) 0.2714(3) 0.167 Uiso calc R . H
C10 1 1.1600(4) -0.1823(3) 0.4662(2) 0.0962(10) Uani d . . C
H10A 1 1.2200(4) -0.2183(3) 0.4844(2) 0.144 Uiso calc R . H
H10B 1 1.0849(4) -0.1947(3) 0.4947(2) 0.144 Uiso calc R . H
H10C 1 1.2178(4) -0.1002(3) 0.4915(2) 0.144 Uiso calc R . H
S2 1 0.67764(8) 0.21738(6) 0.30542(5) 0.0772(2) Uani d D 1 S
C11 1 0.6108(4) 0.3286(3) 0.3209(2) 0.0918(9) Uani d D 1 C
H11A 1 0.6271(4) 0.3612(3) 0.2734(2) 0.110 Uiso calc R 1 H
H11B 1 0.5077(4) 0.2951(3) 0.3087(2) 0.110 Uiso calc R 1 H
C12 1 0.6910(3) 0.4214(2) 0.4268(2) 0.0728(7) Uani d D 1 C
C13 1 0.8261(4) 0.5084(3) 0.4548(3) 0.0958(10) Uani d D 1 C
H13 1 0.8701(4) 0.5116(3) 0.4071(3) 0.115 Uiso calc R 1 H
C14 1 0.8979(4) 0.5926(3) 0.5555(4) 0.1112(13) Uani d D 1 C
H14 1 0.9892(4) 0.6517(3) 0.5744(4) 0.133 Uiso calc R 1 H
C15 1 0.8345(6) 0.5878(4) 0.6245(3) 0.1150(14) Uani d D 1 C
H15 1 0.8830(6) 0.6429(4) 0.6913(3) 0.138 Uiso calc R 1 H
C16 1 0.7033(6) 0.5048(4) 0.5982(3) 0.1201(13) Uani d D 1 C
H16 1 0.6595(6) 0.5025(4) 0.6461(3) 0.144 Uiso calc R 1 H
C17 1 0.6327(4) 0.4226(3) 0.5003(3) 0.0991(10) Uani d D 1 C
H17 1 0.5410(4) 0.3651(3) 0.4832(3) 0.119 Uiso calc R 1 H
S1A 1 0.62739(13) 0.44610(8) 1.09140(7) 0.1125(4) Uani d . . S
N1A 1 0.5321(3) 0.3690(2) 0.8953(2) 0.0863(7) Uani d . . N
H1A 1 0.4837(3) 0.4100(2) 0.9046(2) 0.104 Uiso calc R . H
N2A 1 0.5211(3) 0.3051(2) 0.7983(2) 0.0806(7) Uani d . . N
N3A 1 0.2900(3) 0.0614(2) 0.3121(2) 0.0878(7) Uani d . . N
C1A 1 0.6157(3) 0.3689(3) 0.9750(2) 0.0865(9) Uani d D . C
C2A 1 0.4311(3) 0.3099(2) 0.7301(2) 0.0774(8) Uani d . . C
H2A 1 0.3836(3) 0.3564(2) 0.7501(2) 0.093 Uiso calc R . H
C3A 1 0.3995(3) 0.2465(2) 0.6236(2) 0.0693(7) Uani d . . C
C4A 1 0.3020(3) 0.2582(3) 0.5540(2) 0.0760(7) Uani d . . C
H4A 1 0.2603(3) 0.3084(3) 0.5775(2) 0.091 Uiso calc R . H
C5A 1 0.2658(3) 0.1987(3) 0.4527(2) 0.0768(8) Uani d . . C
H5A 1 0.2008(3) 0.2094(3) 0.4088(2) 0.092 Uiso calc R . H
C6A 1 0.3245(3) 0.1219(2) 0.4137(2) 0.0693(7) Uani d . . C
C7A 1 0.4228(3) 0.1099(2) 0.4837(2) 0.0764(8) Uani d . . C
H7A 1 0.4641(3) 0.0593(2) 0.4606(2) 0.092 Uiso calc R . H
C8A 1 0.4587(3) 0.1711(2) 0.5849(2) 0.0763(8) Uani d . . C
H8A 1 0.5251(3) 0.1619(2) 0.6292(2) 0.092 Uiso calc R . H
C9A 1 0.1878(4) 0.0747(4) 0.2411(2) 0.1093(12) Uani d . . C
H9A1 1 0.1759(4) 0.0266(4) 0.1735(2) 0.164 Uiso calc R . H
H9A2 1 0.2235(4) 0.1547(4) 0.2521(2) 0.164 Uiso calc R . H
H9A3 1 0.0961(4) 0.0515(4) 0.2507(2) 0.164 Uiso calc R . H
C10A 1 0.3329(4) -0.0309(3) 0.2730(2) 0.1045(11) Uani d . . C
H10D 1 0.2996(4) -0.0631(3) 0.2007(2) 0.157 Uiso calc R . H
H10E 1 0.2913(4) -0.0908(3) 0.2934(2) 0.157 Uiso calc R . H
H10F 1 0.4366(4) -0.0005(3) 0.2988(2) 0.157 Uiso calc R . H
S2A 0.50 0.6822(3) 0.2626(3) 0.9388(4) 0.1076(14) Uani d PDU 2 S
C11A 0.50 0.7795(7) 0.2535(8) 1.0510(6) 0.097(2) Uani d PD 2 C
H11C 0.50 0.7764(7) 0.3093(8) 1.1105(6) 0.117 Uiso calc PR 2 H
H11D 0.50 0.7284(7) 0.1765(8) 1.0463(6) 0.117 Uiso calc PR 2 H
C12A 0.50 0.9309(6) 0.2756(9) 1.0649(8) 0.061(3) Uani d PGDU 2 C
C13A 0.50 1.0263(12) 0.3866(8) 1.0841(8) 0.103(3) Uani d PGDU 2 C
H13A 0.50 0.9920(19) 0.4419(11) 1.0831(12) 0.124 Uiso calc PR 2 H
C14A 0.50 1.1731(10) 0.4148(9) 1.1047(7) 0.161(7) Uani d PGD 2 C
H14A 0.50 1.2369(15) 0.4891(10) 1.1175(10) 0.193 Uiso calc PR 2 H
C15A 0.50 1.2244(6) 0.3322(14) 1.1062(10) 0.169(6) Uani d PGDU 2 C
H15A 0.50 1.3226(7) 0.3511(20) 1.1199(15) 0.203 Uiso calc PR 2 H
C16A 0.50 1.1290(12) 0.2212(12) 1.0870(9) 0.147(4) Uani d PGDU 2 C
H16A 0.50 1.1633(19) 0.1658(16) 1.0880(14) 0.176 Uiso calc PR 2 H
C17A 0.50 0.9822(10) 0.1929(7) 1.0664(6) 0.098(3) Uani d PGDU 2 C
H17A 0.50 0.9184(15) 0.1186(8) 1.0536(8) 0.117 Uiso calc PR 2 H
S2B 0.50 0.7342(3) 0.3066(3) 0.9481(3) 0.0943(10) Uani d PDU 3 S
C11B 0.50 0.8305(8) 0.3472(7) 1.0789(4) 0.096(2) Uani d PD 3 C
H11E 0.50 0.8703(8) 0.4308(7) 1.1183(4) 0.115 Uiso calc PR 3 H
H11F 0.50 0.7662(8) 0.3090(7) 1.1076(4) 0.115 Uiso calc PR 3 H
C12B 0.50 0.9471(7) 0.3089(9) 1.0779(9) 0.067(3) Uani d PGDU 3 C
C13B 0.50 1.0876(10) 0.3844(7) 1.0962(8) 0.095(3) Uani d PGDU 3 C
H13B 0.50 1.1092(15) 0.4608(7) 1.1062(11) 0.115 Uiso calc PR 3 H
C14B 0.50 1.1959(6) 0.3456(9) 1.0994(10) 0.146(5) Uani d PGDU 3 C
H14B 0.50 1.2899(8) 0.3961(13) 1.1116(14) 0.175 Uiso calc PR 3 H
C15B 0.50 1.1636(10) 0.2313(11) 1.0843(10) 0.144(4) Uani d PGDU 3 C
H15B 0.50 1.2360(14) 0.2054(15) 1.0865(16) 0.173 Uiso calc PR 3 H
C16B 0.50 1.0231(12) 0.1559(7) 1.0661(6) 0.125(4) Uani d PGDU 3 C
H16B 0.50 1.0015(18) 0.0794(8) 1.0560(9) 0.150 Uiso calc PR 3 H
C17B 0.50 0.9149(7) 0.1946(8) 1.0629(6) 0.094(3) Uani d PGDU 3 C
H17B 0.50 0.8209(8) 0.1441(11) 1.0506(10) 0.113 Uiso calc PR 3 H

loop_
_atom_type_symbol
_atom_type_description
_atom_type_scat_source
_atom_type_scat_dispersion_real
_atom_type_scat_dispersion_imag
C C 'International Tables Vol C Tables 4.2.6.8 and 6.1.1.4' 0.0033 0.0016
H H 'International Tables Vol C Tables 4.2.6.8 and 6.1.1.4' 0.0000 0.0000
N N 'International Tables Vol C Tables 4.2.6.8 and 6.1.1.4' 0.0061 0.0033
S S 'International Tables Vol C Tables 4.2.6.8 and 6.1.1.4' 0.1246 0.1234

loop_
_geom_angle_atom_site_label_1
_geom_angle_atom_site_label_2
_geom_angle_atom_site_label_3
_geom_angle
C1 N1 N2 122.4(2)
C2 N2 N1 114.0(2)
C6 N3 C10 120.8(2)
C6 N3 C9 120.3(2)
C10 N3 C9 117.9(2)
N1 C1 S1 120.5(2)
N1 C1 S2 114.6(2)
S1 C1 S2 125.0(2)
N2 C2 C3 124.0(2)
C4 C3 C8 116.9(2)
C4 C3 C2 119.4(2)
C8 C3 C2 123.7(2)
C5 C4 C3 122.0(2)
C4 C5 C6 121.2(3)
N3 C6 C5 121.9(2)
N3 C6 C7 121.3(2)
C5 C6 C7 116.8(2)
C8 C7 C6 121.3(2)
C7 C8 C3 121.9(2)
C1 S2 C11 102.40(13)
C12 C11 S2 107.6(2)
C17 C12 C13 116.8(3)
C17 C12 C11 121.0(3)
C13 C12 C11 122.2(3)
C12 C13 C14 120.0(4)
C15 C14 C13 120.0(4)
C16 C15 C14 120.6(4)
C15 C16 C17 119.8(4)
C12 C17 C16 122.8(3)
C1A N1A N2A 121.8(3)
C2A N2A N1A 114.1(3)
C6A N3A C10A 121.1(3)
C6A N3A C9A 120.2(3)
C10A N3A C9A 117.8(3)
N1A C1A S1A 121.2(3)
N1A C1A S2B 114.1(3)
S1A C1A S2B 123.6(3)
N1A C1A S2A 111.7(3)
S1A C1A S2A 126.3(3)
N2A C2A C3A 123.2(3)
C8A C3A C4A 116.7(3)
C8A C3A C2A 123.6(3)
C4A C3A C2A 119.7(3)
C5A C4A C3A 122.2(3)
C4A C5A C6A 121.2(3)
N3A C6A C5A 122.1(3)
N3A C6A C7A 121.1(3)
C5A C6A C7A 116.8(3)
C8A C7A C6A 121.2(3)
C7A C8A C3A 122.0(3)
C1A S2A C11A 110.3(4)
C12A C11A S2A 115.1(6)
C13A C12A C17A 120.0
C13A C12A C11A 117.5(8)
C17A C12A C11A 122.4(8)
C14A C13A C12A 120.0
C13A C14A C15A 120.0
C16A C15A C14A 120.0
C17A C16A C15A 120.0
C16A C17A C12A 120.0
C1A S2B C11B 94.8(3)
C12B C11B S2B 105.9(6)
C13B C12B C17B 120.0
C13B C12B C11B 122.1(8)
C17B C12B C11B 117.8(8)
C14B C13B C12B 120.0
C13B C14B C15B 120.0
C14B C15B C16B 120.0
C17B C16B C15B 120.0
C16B C17B C12B 120.0

loop_
_geom_bond_atom_site_label_1
_geom_bond_atom_site_label_2
_geom_bond_distance
_geom_bond_publ_flag
S1 C1 1.671(3) yes
N1 C1 1.324(3) yes
N1 N2 1.389(3) yes
N2 C2 1.274(3) yes
N3 C6 1.377(3) yes
N3 C10 1.441(4) yes
N3 C9 1.443(4) yes
C1 S2 1.742(3) yes
C2 C3 1.448(4) yes
C3 C4 1.383(4) no
C3 C8 1.388(3) no
C4 C5 1.374(4) no
C5 C6 1.393(4) no
C6 C7 1.402(4) no
C7 C8 1.367(3) no
S2 C11 1.817(3) yes
C11 C12 1.498(4) yes
C12 C17 1.360(4) no
C12 C13 1.373(4) no
C13 C14 1.405(5) no
C14 C15 1.344(6) no
C15 C16 1.328(6) no
C16 C17 1.368(5) no
S1A C1A 1.664(3) yes
N1A C1A 1.332(4) yes
N1A N2A 1.381(3) yes
N2A C2A 1.277(4) yes
N3A C6A 1.370(4) yes
N3A C10A 1.440(4) yes
N3A C9A 1.451(4) yes
C1A S2B 1.746(4) yes
C1A S2A 1.763(4) yes
C2A C3A 1.444(4) yes
C3A C8A 1.383(4) no
C3A C4A 1.393(4) no
C4A C5A 1.361(4) no
C5A C6A 1.394(4) no
C6A C7A 1.404(4) no
C7A C8A 1.364(4) no
S2A C11A 1.850(8) yes
C11A C12A 1.465(8) yes
C12A C13A 1.39 no
C12A C17A 1.39 no
C13A C14A 1.39 no
C14A C15A 1.39 no
C15A C16A 1.39 no
C16A C17A 1.39 no
S2B C11B 1.814(7) yes
C11B C12B 1.470(7) yes
C12B C13B 1.39 no
C12B C17B 1.39 no
C13B C14B 1.39 no
C14B C15B 1.39 no
C15B C16B 1.39 no
C16B C17B 1.39 no

loop_
_geom_torsion_atom_site_label_1
_geom_torsion_atom_site_label_2
_geom_torsion_atom_site_label_3
_geom_torsion_atom_site_label_4
_geom_torsion
_geom_torsion_publ_flag
N2 N1 C1 S2 1.3(3) yes
N1 C1 S2 C11 179.9(2) yes
S1 C1 S2 C11 -0.1(2) yes
C1 S2 C11 C12 -178.0(2) yes
S2 C11 C12 C13 82.4(3) yes
S2 C11 C12 C17 -97.1(3) yes
N2A N1A C1A S2A -9.4(4) yes
N1A C1A S2A C11A -173.4(3) yes
S1A C1A S2A C11A -3.5(4) yes
C1A S2A C11A C12A -121.6(7) yes
S2A C11A C12A C13A 64.9(8) yes
S2A C11A C12A C17A -119.6(8) yes
N2A N1A C1A S2B 12.1(4) yes
N1A C1A S2B C11B 172.8(4) yes
S1A C1A S2B C11B 5.1(4) yes
C1A S2B C11B C12B -176.8(6) yes
S2B C11B C12B C13B 97.1(7) yes
S2B C11B C12B C17B -86.0(8) yes
